data_7219761
loop_
_publ_author_name
'Zheng, Zhi-Peng'
'Wei, Qin'
'Yin, Wen-Xia'
'Wan, Lin-Tao'
'Huang, Xia'
'Yu, Ying'
'Cai, Prof. Yue-Peng'

_publ_section_title
;
 Two Schiff base ligands for distiguishing ZnII/CdIIsensing --- effect of
 substituent on fluorecent sensing
;
_journal_name_full 'RSC Adv.'
_journal_paper_doi 10.1039/C5RA00987A
_journal_year 2015
_chemical_formula_sum 'C34 H42 Cd4 Cl6 N4 O6 S2'
_chemical_formula_weight 1329.14
_chemical_name_systematic
; 
 ? 
;
_space_group_IT_number 2
_symmetry_cell_setting triclinic
_symmetry_space_group_name_Hall '-P 1'
_symmetry_space_group_name_H-M 'P -1'
_atom_sites_solution_hydrogens geom
_atom_sites_solution_primary direct
_atom_sites_solution_secondary difmap
_audit_creation_method SHELXL-97
_audit_update_record
;
2014-08-18 deposited with the CCDC.
2015-03-03 downloaded from the CCDC.
;
_cell_angle_alpha 96.662(7)
_cell_angle_beta 93.244(6)
_cell_angle_gamma 106.658(6)
_cell_formula_units_Z 1
_cell_length_a 8.495(4)
_cell_length_b 8.812(5)
_cell_length_c 16.014(8)
_cell_measurement_reflns_used 1270
_cell_measurement_temperature 296(2)
_cell_measurement_theta_max 21.69
_cell_measurement_theta_min 2.44
_cell_volume 1135.6(10)
_computing_cell_refinement 'Bruker SAINT'
_computing_data_collection 'Bruker APEX2'
_computing_data_reduction 'Bruker SAINT'
_computing_molecular_graphics 'Bruker SHELXTL'
_computing_publication_material 'Bruker SHELXTL'
_computing_structure_refinement 'SHELXL-97 (Sheldrick, 2008)'
_computing_structure_solution 'SHELXS-97 (Sheldrick, 2008)'
_diffrn_ambient_temperature 296(2)
_diffrn_measured_fraction_theta_full 0.969
_diffrn_measured_fraction_theta_max 0.969
_diffrn_measurement_device_type 'Bruker APEX-II CCD'
_diffrn_measurement_method '\f and \w scans'
_diffrn_radiation_monochromator graphite
_diffrn_radiation_source 'fine-focus sealed tube'
_diffrn_radiation_type MoK\a
_diffrn_radiation_wavelength 0.71073
_diffrn_reflns_av_R_equivalents 0.0329
_diffrn_reflns_av_sigmaI/netI 0.0734
_diffrn_reflns_limit_h_max 9
_diffrn_reflns_limit_h_min -10
_diffrn_reflns_limit_k_max 10
_diffrn_reflns_limit_k_min -10
_diffrn_reflns_limit_l_max 18
_diffrn_reflns_limit_l_min -18
_diffrn_reflns_number 5569
_diffrn_reflns_theta_full 24.80
_diffrn_reflns_theta_max 24.80
_diffrn_reflns_theta_min 1.29
_exptl_absorpt_coefficient_mu 2.337
_exptl_absorpt_correction_T_max 0.7999
_exptl_absorpt_correction_T_min 0.5407
_exptl_absorpt_correction_type multi-scan
_exptl_absorpt_process_details 'SADABS (sheldrick, 1996)'
_exptl_crystal_colour yellow
_exptl_crystal_density_diffrn 1.944
_exptl_crystal_density_method 'not measured'
_exptl_crystal_description prism
_exptl_crystal_F_000 648
_exptl_crystal_size_max 0.30
_exptl_crystal_size_mid 0.20
_exptl_crystal_size_min 0.10
_refine_diff_density_max 2.483
_refine_diff_density_min -1.570
_refine_diff_density_rms 0.269
_refine_ls_extinction_method none
_refine_ls_goodness_of_fit_ref 1.094
_refine_ls_hydrogen_treatment mixed
_refine_ls_matrix_type full
_refine_ls_number_parameters 256
_refine_ls_number_reflns 3799
_refine_ls_number_restraints 0
_refine_ls_restrained_S_all 1.094
_refine_ls_R_factor_all 0.1107
_refine_ls_R_factor_gt 0.0894
_refine_ls_shift/su_max 0.004
_refine_ls_shift/su_mean 0.000
_refine_ls_structure_factor_coef Fsqd
_refine_ls_weighting_details 'calc w=1/[\s^2^(Fo^2^)+(0.0588P)^2^+77.6571P] where P=(Fo^2^+2Fc^2^)/3'
_refine_ls_weighting_scheme calc
_refine_ls_wR_factor_gt 0.2655
_refine_ls_wR_factor_ref 0.2751
_reflns_number_gt 2819
_reflns_number_total 3799
_reflns_threshold_expression >2sigma(I)
_cod_data_source_file c5ra00987a2.cif
_cod_data_source_block CCDC1015500
_cod_original_sg_symbol_H-M P-1
_cod_database_code 7219761

loop_
_symmetry_equiv_pos_as_xyz
'x, y, z'
'-x, -y, -z'

loop_
_atom_site_label
_atom_site_type_symbol
_atom_site_fract_x
_atom_site_fract_y
_atom_site_fract_z
_atom_site_U_iso_or_equiv
_atom_site_adp_type
_atom_site_occupancy
_atom_site_symmetry_multiplicity
_atom_site_calc_flag
_atom_site_refinement_flags
Cd2 Cd 0.48100(19) 1.04634(18) 0.38570(9) 0.0364(4) Uani 1 1 d .
Cd1 Cd 0.66784(18) 1.04064(17) 0.19043(9) 0.0356(4) Uani 1 1 d .
C10 C 0.037(2) 0.542(2) 0.1731(13) 0.033(4) Uani 1 1 d .
H10 H -0.0608 0.4619 0.1535 0.039 Uiso 1 1 calc R
C13 C 0.319(2) 0.781(2) 0.2286(11) 0.032(4) Uani 1 1 d .
C8 C 0.323(2) 0.672(2) 0.1582(13) 0.038(5) Uani 1 1 d .
C9 C 0.174(3) 0.548(3) 0.1305(17) 0.059(7) Uani 1 1 d .
H9 H 0.1700 0.4714 0.0845 0.071 Uiso 1 1 calc R
C3 C 1.187(3) 0.960(3) 0.0832(14) 0.050(6) Uani 1 1 d .
H3 H 1.2805 0.9516 0.0580 0.060 Uiso 1 1 calc R
C5 C 0.898(3) 0.873(3) 0.0925(13) 0.039(5) Uani 1 1 d .
C12 C 0.179(2) 0.766(2) 0.2685(12) 0.036(5) Uani 1 1 d .
C7 C 0.470(3) 0.676(3) 0.1118(13) 0.043(5) Uani 1 1 d .
H7 H 0.4621 0.5859 0.0735 0.052 Uiso 1 1 calc R
C4 C 1.037(2) 0.848(3) 0.0575(14) 0.039(5) Uani 1 1 d .
H4 H 1.0280 0.7586 0.0183 0.047 Uiso 1 1 calc R
C11 C 0.036(3) 0.639(3) 0.2375(16) 0.052(6) Uani 1 1 d .
H11 H -0.0600 0.6275 0.2646 0.063 Uiso 1 1 calc R
C1 C 1.062(3) 1.095(3) 0.1795(17) 0.062(7) Uani 1 1 d .
H1 H 1.0715 1.1784 0.2226 0.074 Uiso 1 1 calc R
C2 C 1.199(3) 1.083(3) 0.1453(15) 0.052(6) Uani 1 1 d .
H2 H 1.3006 1.1583 0.1635 0.062 Uiso 1 1 calc R
C15 C 0.002(4) 0.768(4) 0.4384(19) 0.084(10) Uani 1 1 d .
H15A H -0.0192 0.6614 0.4091 0.126 Uiso 1 1 calc R
H15B H -0.0966 0.7782 0.4620 0.126 Uiso 1 1 calc R
H15C H 0.0886 0.7873 0.4830 0.126 Uiso 1 1 calc R
C14 C 0.051(3) 0.882(3) 0.3799(14) 0.053(6) Uani 1 1 d .
H14A H -0.0408 0.8650 0.3373 0.064 Uiso 1 1 calc R
H14B H 0.0708 0.9888 0.4104 0.064 Uiso 1 1 calc R
C6 C 0.731(3) 0.756(3) 0.0640(16) 0.055(6) Uani 1 1 d .
H6A H 0.7003 0.7648 0.0060 0.066 Uiso 1 1 calc R
H6B H 0.7373 0.6481 0.0660 0.066 Uiso 1 1 calc R
N2 N 0.603(2) 0.784(2) 0.1177(10) 0.037(4) Uani 1 1 d .
N1 N 0.9119(19) 0.9938(18) 0.1558(11) 0.034(4) Uani 1 1 d .
O1 O 0.4605(17) 0.9048(16) 0.2584(8) 0.040(3) Uani 1 1 d .
O2 O 0.1927(19) 0.8776(19) 0.3384(10) 0.051(4) Uani 1 1 d .
Cl1 Cl 0.6223(7) 1.2309(7) 0.0984(4) 0.0498(14) Uani 1 1 d .
Cl3 Cl 0.5805(9) 0.8483(7) 0.4661(3) 0.0553(16) Uani 1 1 d .
Cl2 Cl 0.7697(7) 1.1955(7) 0.3382(4) 0.0515(14) Uani 1 1 d .
O3 O 0.380(2) 1.2328(19) 0.3388(11) 0.058(4) Uani 1 1 d .
S1 S 0.4487(8) 1.4056(7) 0.3790(4) 0.0519(15) Uani 1 1 d .
C17 C 0.538(4) 1.510(3) 0.2971(19) 0.077(9) Uani 1 1 d .
H17A H 0.6464 1.4998 0.2918 0.115 Uiso 1 1 calc R
H17B H 0.5456 1.6216 0.3104 0.115 Uiso 1 1 calc R
H17C H 0.4705 1.4670 0.2449 0.115 Uiso 1 1 calc R
C16 C 0.270(3) 1.475(3) 0.387(2) 0.080(10) Uani 1 1 d .
H16A H 0.1866 1.4172 0.3423 0.120 Uiso 1 1 calc R
H16B H 0.2999 1.5872 0.3821 0.120 Uiso 1 1 calc R
H16C H 0.2277 1.4580 0.4405 0.120 Uiso 1 1 calc R

loop_
_atom_site_aniso_label
_atom_site_aniso_U_11
_atom_site_aniso_U_22
_atom_site_aniso_U_33
_atom_site_aniso_U_23
_atom_site_aniso_U_13
_atom_site_aniso_U_12
Cd2 0.0451(10) 0.0348(8) 0.0279(8) 0.0012(6) 0.0044(6) 0.0104(7)
Cd1 0.0323(8) 0.0345(8) 0.0366(9) 0.0007(6) 0.0074(6) 0.0052(6)
C10 0.009(9) 0.031(10) 0.046(12) 0.006(9) -0.008(8) -0.011(7)
C13 0.044(12) 0.030(10) 0.022(9) -0.010(8) -0.008(8) 0.015(9)
C8 0.028(11) 0.036(11) 0.041(12) -0.009(9) -0.002(9) 0.000(9)
C9 0.048(15) 0.037(13) 0.072(17) -0.034(12) -0.007(12) 0.000(11)
C3 0.033(12) 0.075(17) 0.044(13) 0.014(12) -0.001(10) 0.020(12)
C5 0.037(12) 0.049(13) 0.032(11) 0.009(9) 0.010(9) 0.010(10)
C12 0.035(11) 0.028(10) 0.036(11) 0.001(9) 0.007(9) -0.005(8)
C7 0.048(14) 0.050(13) 0.032(11) 0.010(10) 0.016(10) 0.011(11)
C4 0.033(11) 0.049(13) 0.045(12) 0.016(10) 0.013(9) 0.022(10)
C11 0.024(11) 0.064(16) 0.067(17) 0.030(14) 0.007(11) 0.001(10)
C1 0.065(18) 0.051(15) 0.062(17) 0.001(13) 0.005(13) 0.007(13)
C2 0.020(11) 0.074(17) 0.058(15) 0.001(13) 0.001(10) 0.013(11)
C15 0.09(2) 0.12(3) 0.066(19) 0.020(18) 0.049(17) 0.04(2)
C14 0.052(14) 0.059(15) 0.041(13) -0.025(11) 0.010(11) 0.015(12)
C6 0.034(13) 0.060(15) 0.062(16) -0.010(12) 0.007(11) 0.008(11)
N2 0.028(9) 0.052(11) 0.028(9) 0.002(8) 0.005(7) 0.008(8)
N1 0.028(9) 0.021(8) 0.048(10) -0.006(7) 0.015(7) 0.001(7)
O1 0.044(8) 0.029(7) 0.033(8) -0.011(6) 0.002(6) -0.005(6)
O2 0.042(9) 0.054(10) 0.053(10) -0.006(8) 0.009(7) 0.012(7)
Cl1 0.041(3) 0.057(3) 0.051(3) 0.016(3) 0.003(2) 0.011(3)
Cl3 0.092(5) 0.050(3) 0.038(3) 0.005(3) 0.016(3) 0.042(3)
Cl2 0.042(3) 0.058(4) 0.041(3) -0.005(3) 0.002(2) -0.001(3)
O3 0.063(11) 0.042(9) 0.058(10) -0.010(8) -0.014(8) 0.010(8)
S1 0.068(4) 0.044(3) 0.043(3) 0.003(3) -0.001(3) 0.018(3)
C17 0.09(2) 0.057(17) 0.08(2) 0.026(16) 0.020(18) 0.016(16)
C16 0.055(17) 0.052(16) 0.14(3) 0.023(18) 0.025(18) 0.024(13)

loop_
_atom_type_symbol
_atom_type_description
_atom_type_scat_dispersion_real
_atom_type_scat_dispersion_imag
_atom_type_scat_source
C C 0.0033 0.0016 'International Tables Vol C Tables 4.2.6.8 and 6.1.1.4'
H H 0.0000 0.0000 'International Tables Vol C Tables 4.2.6.8 and 6.1.1.4'
N N 0.0061 0.0033 'International Tables Vol C Tables 4.2.6.8 and 6.1.1.4'
O O 0.0106 0.0060 'International Tables Vol C Tables 4.2.6.8 and 6.1.1.4'
Cl Cl 0.1484 0.1585 'International Tables Vol C Tables 4.2.6.8 and 6.1.1.4'
Cd Cd -0.8075 1.2024 'International Tables Vol C Tables 4.2.6.8 and 6.1.1.4'
S S 0.1246 0.1234 'International Tables Vol C Tables 4.2.6.8 and 6.1.1.4'

loop_
_geom_angle_atom_site_label_1
_geom_angle_atom_site_label_2
_geom_angle_atom_site_label_3
_geom_angle
_geom_angle_site_symmetry_1
_geom_angle_site_symmetry_3
O3 Cd2 O1 94.8(6) . .
O3 Cd2 O2 80.9(6) . .
O1 Cd2 O2 67.6(5) . .
O3 Cd2 Cl3 169.5(5) . .
O1 Cd2 Cl3 95.0(4) . .
O2 Cd2 Cl3 99.2(4) . .
O3 Cd2 Cl3 86.2(5) . 2_676
O1 Cd2 Cl3 163.1(4) . 2_676
O2 Cd2 Cl3 96.0(4) . 2_676
Cl3 Cd2 Cl3 83.34(18) . 2_676
O3 Cd2 Cl2 88.8(5) . .
O1 Cd2 Cl2 81.2(4) . .
O2 Cd2 Cl2 145.9(4) . .
Cl3 Cd2 Cl2 96.6(2) . .
Cl3 Cd2 Cl2 115.8(2) 2_676 .
O1 Cd1 N1 132.0(6) . .
O1 Cd1 N2 77.5(5) . .
N1 Cd1 N2 72.3(5) . .
O1 Cd1 Cl1 120.0(4) . .
N1 Cd1 Cl1 105.6(4) . .
N2 Cd1 Cl1 111.4(4) . .
O1 Cd1 Cl2 82.6(3) . .
N1 Cd1 Cl2 98.1(4) . .
N2 Cd1 Cl2 140.9(4) . .
Cl1 Cd1 Cl2 107.7(2) . .
C11 C10 C9 123.5(18) . .
C12 C13 O1 119.7(16) . .
C12 C13 C8 120.8(18) . .
O1 C13 C8 119.6(18) . .
C9 C8 C13 117(2) . .
C9 C8 C7 118.1(19) . .
C13 C8 C7 124.9(18) . .
C10 C9 C8 118.9(19) . .
C2 C3 C4 120(2) . .
N1 C5 C4 121(2) . .
N1 C5 C6 119.5(18) . .
C4 C5 C6 119(2) . .
C13 C12 O2 115.2(16) . .
C13 C12 C11 119.2(19) . .
O2 C12 C11 125.6(19) . .
N2 C7 C8 128(2) . .
C3 C4 C5 118(2) . .
C10 C11 C12 121(2) . .
N1 C1 C2 124(2) . .
C3 C2 C1 119(2) . .
O2 C14 C15 116(2) . .
N2 C6 C5 111.8(18) . .
C7 N2 C6 117.1(18) . .
C7 N2 Cd1 128.2(15) . .
C6 N2 Cd1 114.2(13) . .
C1 N1 C5 117.8(19) . .
C1 N1 Cd1 124.7(15) . .
C5 N1 Cd1 115.9(13) . .
C13 O1 Cd1 130.9(11) . .
C13 O1 Cd2 120.9(11) . .
Cd1 O1 Cd2 106.5(5) . .
C12 O2 C14 119.9(16) . .
C12 O2 Cd2 114.3(12) . .
C14 O2 Cd2 125.7(13) . .
Cd2 Cl3 Cd2 96.66(18) . 2_676
Cd1 Cl2 Cd2 87.44(17) . .
S1 O3 Cd2 119.8(9) . .
O3 S1 C16 104.4(12) . .
O3 S1 C17 105.0(13) . .
C16 S1 C17 99.4(15) . .

loop_
_geom_bond_atom_site_label_1
_geom_bond_atom_site_label_2
_geom_bond_distance
_geom_bond_site_symmetry_2
Cd2 O3 2.239(17) .
Cd2 O1 2.233(13) .
Cd2 O2 2.494(16) .
Cd2 Cl3 2.581(6) .
Cd2 Cl3 2.583(6) 2_676
Cd2 Cl2 2.630(6) .
Cd1 O1 2.243(14) .
Cd1 N1 2.312(15) .
Cd1 N2 2.317(17) .
Cd1 Cl1 2.453(6) .
Cd1 Cl2 2.560(6) .
C10 C11 1.26(3) .
C10 C9 1.38(3) .
C13 C12 1.37(3) .
C13 O1 1.39(2) .
C13 C8 1.40(3) .
C8 C9 1.42(3) .
C8 C7 1.49(3) .
C3 C2 1.36(3) .
C3 C4 1.38(3) .
C5 N1 1.36(3) .
C5 C4 1.40(3) .
C5 C6 1.50(3) .
C12 O2 1.38(2) .
C12 C11 1.41(3) .
C7 N2 1.24(3) .
C1 N1 1.33(3) .
C1 C2 1.34(3) .
C15 C14 1.45(4) .
C14 O2 1.42(3) .
C6 N2 1.49(3) .
Cl3 Cd2 2.583(6) 2_676
O3 S1 1.514(16) .
S1 C16 1.80(3) .
S1 C17 1.77(3) .
